data_4067552
loop_
_publ_author_name
'Cushion, Michael G.'
'Meyer, Jens'
'Heath, Alex'
'Schwarz, Andrew D.'
'Fern\'andez, Ignacio'
'Breher, Frank'
'Mountford, Philip'

_publ_section_title
;
 Syntheses and Structural Diversity of Group 2 and Group 12
 Tris(pyrazolyl)methaneand Zwitterionic Tris(pyrazolyl)methanideCompounds
;
_journal_issue 5
_journal_name_full Organometallics
_journal_page_first 1174
_journal_paper_doi 10.1021/om901013b
_journal_volume 29
_journal_year 2010
_chemical_formula_moiety 'C22 H39 Cd N7 Si2'
_chemical_formula_sum 'C22 H39 Cd N7 Si2'
_chemical_formula_weight 570.18
_chemical_name_systematic
;
Cd{C(Me2pz)3}{N(SiMe3)2}
;
_space_group_IT_number 14
_symmetry_cell_setting monoclinic
_symmetry_space_group_name_Hall '-P 2yn'
_symmetry_space_group_name_H-M 'P 1 21/n 1'
_atom_sites_solution_hydrogens geom
_atom_sites_solution_primary direct
_atom_sites_solution_secondary difmap
_audit_creation_method SHELXL-97
_cell_angle_alpha 90.00
_cell_angle_beta 119.02(3)
_cell_angle_gamma 90.00
_cell_formula_units_Z 8
_cell_length_a 16.001(3)
_cell_length_b 25.203(5)
_cell_length_c 16.326(3)
_cell_measurement_reflns_used 45727
_cell_measurement_temperature 150(2)
_cell_measurement_theta_max 27.17
_cell_measurement_theta_min 1.46
_cell_volume 5757(3)
_computing_cell_refinement 'CrysAlis Red'
_computing_data_collection 'CrysAlis CCD'
_computing_data_reduction 'CrysAlis Red'
_computing_molecular_graphics 'Ortep 32'
_computing_publication_material 'Bruker SHELXTL'
_computing_structure_refinement 'Bruker SHELXTL'
_computing_structure_solution 'Bruker SHELXTL'
_diffrn_ambient_temperature 150(2)
_diffrn_measured_fraction_theta_full 0.989
_diffrn_measured_fraction_theta_max 0.989
_diffrn_measurement_device_type 'Stoe Stadi with CCD'
_diffrn_measurement_method 'omega scans'
_diffrn_radiation_monochromator graphite
_diffrn_radiation_source 'fine-focus sealed tube'
_diffrn_radiation_type MoK\a
_diffrn_radiation_wavelength 0.71073
_diffrn_reflns_av_R_equivalents 0.0329
_diffrn_reflns_av_sigmaI/netI 0.0249
_diffrn_reflns_limit_h_max 20
_diffrn_reflns_limit_h_min -20
_diffrn_reflns_limit_k_max 29
_diffrn_reflns_limit_k_min -32
_diffrn_reflns_limit_l_max 20
_diffrn_reflns_limit_l_min -20
_diffrn_reflns_number 45727
_diffrn_reflns_theta_full 27.17
_diffrn_reflns_theta_max 27.17
_diffrn_reflns_theta_min 1.46
_exptl_absorpt_coefficient_mu 0.864
_exptl_absorpt_correction_type none
_exptl_crystal_colour colourless
_exptl_crystal_density_diffrn 1.316
_exptl_crystal_density_method 'not measured'
_exptl_crystal_description 'irregular shaped crystal'
_exptl_crystal_F_000 2368
_exptl_crystal_size_max 0.40
_exptl_crystal_size_mid 0.35
_exptl_crystal_size_min 0.15
_refine_diff_density_max 0.449
_refine_diff_density_min -0.689
_refine_diff_density_rms 0.057
_refine_ls_extinction_method none
_refine_ls_goodness_of_fit_ref 1.023
_refine_ls_hydrogen_treatment constr
_refine_ls_matrix_type full
_refine_ls_number_parameters 601
_refine_ls_number_reflns 12659
_refine_ls_number_restraints 0
_refine_ls_restrained_S_all 1.023
_refine_ls_R_factor_all 0.0337
_refine_ls_R_factor_gt 0.0255
_refine_ls_shift/su_max 0.002
_refine_ls_shift/su_mean 0.000
_refine_ls_structure_factor_coef Fsqd
_refine_ls_weighting_details 'calc w=1/[\s^2^(Fo^2^)+(0.0412P)^2^+0.0000P] where P=(Fo^2^+2Fc^2^)/3'
_refine_ls_weighting_scheme calc
_refine_ls_wR_factor_gt 0.0631
_refine_ls_wR_factor_ref 0.0654
_reflns_number_gt 10603
_reflns_number_total 12659
_reflns_threshold_expression >2sigma(I)
_cod_data_source_file om901013b_si_001.cif
_cod_data_source_block compound_24
_cod_original_cell_volume 5757(2)
_cod_database_code 4067552

loop_
_symmetry_equiv_pos_as_xyz
'x, y, z'
'-x+1/2, y+1/2, -z+1/2'
'-x, -y, -z'
'x-1/2, -y-1/2, z-1/2'

loop_
_atom_site_label
_atom_site_type_symbol
_atom_site_fract_x
_atom_site_fract_y
_atom_site_fract_z
_atom_site_U_iso_or_equiv
_atom_site_adp_type
_atom_site_occupancy
_atom_site_symmetry_multiplicity
_atom_site_calc_flag
_atom_site_refinement_flags
Cd1 Cd 0.597843(9) 0.096908(5) 0.218493(9) 0.02514(4) Uani 1 1 d .
Si1 Si -0.02061(4) 0.21208(2) 0.08518(4) 0.03661(13) Uani 1 1 d .
N1 N 0.02607(12) -0.01124(6) 0.19102(11) 0.0306(3) Uani 1 1 d .
C1 C 0.11177(14) -0.01265(7) 0.28110(13) 0.0318(4) Uani 1 1 d .
C2 C 0.59905(15) -0.02554(7) 0.27550(14) 0.0317(4) Uani 1 1 d .
Cd2 Cd 0.088260(9) 0.105049(5) 0.194359(9) 0.02558(4) Uani 1 1 d .
Si2 Si 0.18619(4) 0.22154(2) 0.24206(5) 0.03951(13) Uani 1 1 d .
N2 N -0.00276(11) 0.03178(6) 0.12977(11) 0.0292(3) Uani 1 1 d .
Si3 Si 0.70805(4) 0.20829(2) 0.31022(4) 0.03596(12) Uani 1 1 d .
N3 N 0.19400(11) -0.00165(6) 0.26933(11) 0.0290(3) Uani 1 1 d .
Si4 Si 0.53734(4) 0.20957(2) 0.11291(4) 0.03224(11) Uani 1 1 d .
N4 N 0.20721(11) 0.04543(6) 0.23259(11) 0.0275(3) Uani 1 1 d .
N5 N 0.10528(12) 0.02469(6) 0.34500(11) 0.0313(3) Uani 1 1 d .
N6 N 0.09165(11) 0.07863(6) 0.32826(11) 0.0302(3) Uani 1 1 d .
N7 N 0.68671(12) -0.01501(6) 0.27343(11) 0.0313(3) Uani 1 1 d .
N8 N 0.71129(11) 0.03439(6) 0.25424(11) 0.0296(3) Uani 1 1 d .
N9 N 0.59219(12) 0.00725(6) 0.34456(11) 0.0294(3) Uani 1 1 d .
N10 N 0.57522(11) 0.06117(6) 0.33422(10) 0.0273(3) Uani 1 1 d .
C10 C -0.0189(2) -0.10564(9) 0.1958(2) 0.0537(6) Uani 1 1 d .
H10A H -0.0087 -0.1003 0.2594 0.081 Uiso 1 1 calc R
H10B H 0.0368 -0.1236 0.1986 0.081 Uiso 1 1 calc R
H10C H -0.0760 -0.1275 0.1602 0.081 Uiso 1 1 calc R
N11 N 0.51783(12) -0.01693(6) 0.18379(11) 0.0306(3) Uani 1 1 d .
C11 C -0.03234(16) -0.05325(8) 0.14875(16) 0.0395(5) Uani 1 1 d .
N12 N 0.50137(11) 0.02919(6) 0.13060(11) 0.0278(3) Uani 1 1 d .
C12 C -0.09919(16) -0.03716(9) 0.06050(16) 0.0434(5) Uani 1 1 d .
H12A H -0.1500 -0.0579 0.0148 0.052 Uiso 1 1 calc R
C13 C -0.07824(14) 0.01530(8) 0.05097(14) 0.0349(4) Uani 1 1 d .
C14 C -0.12677(16) 0.05067(10) -0.03252(14) 0.0437(5) Uani 1 1 d .
H14A H -0.0919 0.0843 -0.0199 0.066 Uiso 1 1 calc R
H14B H -0.1924 0.0576 -0.0457 0.066 Uiso 1 1 calc R
H14C H -0.1279 0.0334 -0.0868 0.066 Uiso 1 1 calc R
C20 C 0.26772(19) -0.09120(9) 0.31895(18) 0.0499(6) Uani 1 1 d .
H20A H 0.2569 -0.0905 0.3731 0.075 Uiso 1 1 calc R
H20B H 0.3300 -0.1074 0.3371 0.075 Uiso 1 1 calc R
H20C H 0.2173 -0.1121 0.2686 0.075 Uiso 1 1 calc R
C21 C 0.26617(15) -0.03576(8) 0.28549(14) 0.0357(4) Uani 1 1 d .
C22 C 0.32698(14) -0.01071(8) 0.26134(14) 0.0366(4) Uani 1 1 d .
H22A H 0.3845 -0.0246 0.2664 0.044 Uiso 1 1 calc R
C23 C 0.28772(13) 0.03938(8) 0.22783(13) 0.0315(4) Uani 1 1 d .
C24 C 0.32151(15) 0.08180(10) 0.18684(16) 0.0410(5) Uani 1 1 d .
H24A H 0.2721 0.1091 0.1582 0.061 Uiso 1 1 calc R
H24B H 0.3345 0.0663 0.1391 0.061 Uiso 1 1 calc R
H24C H 0.3802 0.0978 0.2364 0.061 Uiso 1 1 calc R
C30 C 0.1258(2) -0.04172(11) 0.46746(19) 0.0630(7) Uani 1 1 d .
H30A H 0.0803 -0.0663 0.4205 0.095 Uiso 1 1 calc R
H30B H 0.1173 -0.0421 0.5230 0.095 Uiso 1 1 calc R
H30C H 0.1911 -0.0526 0.4850 0.095 Uiso 1 1 calc R
C31 C 0.10835(16) 0.01298(9) 0.42763(15) 0.0421(5) Uani 1 1 d .
C32 C 0.09535(17) 0.05991(10) 0.46345(15) 0.0458(5) Uani 1 1 d .
H32A H 0.0932 0.0643 0.5202 0.055 Uiso 1 1 calc R
C33 C 0.08601(15) 0.09968(8) 0.40015(14) 0.0365(4) Uani 1 1 d .
C34 C 0.06972(19) 0.15786(10) 0.40380(17) 0.0510(6) Uani 1 1 d .
H34A H 0.0570 0.1744 0.3445 0.077 Uiso 1 1 calc R
H34B H 0.1267 0.1740 0.4554 0.077 Uiso 1 1 calc R
H34C H 0.0148 0.1634 0.4139 0.077 Uiso 1 1 calc R
C40 C 0.7440(2) -0.10849(9) 0.2996(2) 0.0611(7) Uani 1 1 d .
H40A H 0.7324 -0.1121 0.3530 0.092 Uiso 1 1 calc R
H40B H 0.8031 -0.1272 0.3131 0.092 Uiso 1 1 calc R
H40C H 0.6904 -0.1238 0.2437 0.092 Uiso 1 1 calc R
C41 C 0.75366(17) -0.05111(9) 0.28299(15) 0.0412(5) Uani 1 1 d .
C42 C 0.82237(16) -0.02495(10) 0.27144(15) 0.0446(5) Uani 1 1 d .
H42A H 0.8786 -0.0399 0.2752 0.053 Uiso 1 1 calc R
C43 C 0.79327(14) 0.02804(9) 0.25306(14) 0.0369(4) Uani 1 1 d .
C44 C 0.83890(17) 0.07353(12) 0.2316(2) 0.0554(6) Uani 1 1 d .
H44A H 0.7919 0.1020 0.2019 0.083 Uiso 1 1 calc R
H44B H 0.8622 0.0618 0.1890 0.083 Uiso 1 1 calc R
H44C H 0.8926 0.0867 0.2898 0.083 Uiso 1 1 calc R
C50 C 0.6171(2) -0.06580(9) 0.45784(17) 0.0505(6) Uani 1 1 d .
H50A H 0.5743 -0.0894 0.4070 0.076 Uiso 1 1 calc R
H50B H 0.6068 -0.0706 0.5119 0.076 Uiso 1 1 calc R
H50C H 0.6836 -0.0742 0.4759 0.076 Uiso 1 1 calc R
C51 C 0.59655(15) -0.00974(8) 0.42551(14) 0.0345(4) Uani 1 1 d .
C52 C 0.58104(15) 0.03375(9) 0.46731(14) 0.0361(4) Uani 1 1 d .
H52A H 0.5796 0.0343 0.5248 0.043 Uiso 1 1 calc R
C53 C 0.56785(13) 0.07701(8) 0.40852(13) 0.0313(4) Uani 1 1 d .
C54 C 0.54708(17) 0.13374(9) 0.41928(16) 0.0421(5) Uani 1 1 d .
H54A H 0.5344 0.1536 0.3628 0.063 Uiso 1 1 calc R
H54B H 0.6023 0.1492 0.4737 0.063 Uiso 1 1 calc R
H54C H 0.4910 0.1355 0.4284 0.063 Uiso 1 1 calc R
C60 C 0.4493(2) -0.10702(9) 0.1720(2) 0.0555(7) Uani 1 1 d .
H60A H 0.4450 -0.1029 0.2296 0.083 Uiso 1 1 calc R
H60B H 0.5081 -0.1261 0.1860 0.083 Uiso 1 1 calc R
H60C H 0.3939 -0.1271 0.1259 0.083 Uiso 1 1 calc R
C61 C 0.45055(16) -0.05356(8) 0.13319(15) 0.0390(5) Uani 1 1 d .
C62 C 0.39076(16) -0.03190(9) 0.04733(16) 0.0415(5) Uani 1 1 d .
H62A H 0.3368 -0.0484 -0.0028 0.050 Uiso 1 1 calc R
C63 C 0.42461(14) 0.01927(8) 0.04795(13) 0.0326(4) Uani 1 1 d .
C64 C 0.38606(15) 0.05867(9) -0.02953(14) 0.0409(5) Uani 1 1 d .
H64A H 0.4317 0.0879 -0.0141 0.061 Uiso 1 1 calc R
H64B H 0.3251 0.0726 -0.0381 0.061 Uiso 1 1 calc R
H64C H 0.3760 0.0415 -0.0875 0.061 Uiso 1 1 calc R
N100 N 0.08290(12) 0.18768(6) 0.17428(12) 0.0328(3) Uani 1 1 d .
C100 C -0.12564(17) 0.17978(12) 0.08588(18) 0.0570(7) Uani 1 1 d .
H10D H -0.1183 0.1411 0.0872 0.085 Uiso 1 1 calc R
H10E H -0.1844 0.1901 0.0294 0.085 Uiso 1 1 calc R
H10F H -0.1292 0.1912 0.1415 0.085 Uiso 1 1 calc R
C101 C -0.0355(2) 0.28534(10) 0.0946(2) 0.0703(9) Uani 1 1 d .
H10G H 0.0166 0.3044 0.0920 0.106 Uiso 1 1 calc R
H10H H -0.0339 0.2931 0.1542 0.106 Uiso 1 1 calc R
H10I H -0.0968 0.2968 0.0426 0.106 Uiso 1 1 calc R
C102 C -0.02751(19) 0.19924(11) -0.03101(16) 0.0525(6) Uani 1 1 d .
H10J H 0.0205 0.2208 -0.0365 0.079 Uiso 1 1 calc R
H10K H -0.0913 0.2087 -0.0814 0.079 Uiso 1 1 calc R
H10L H -0.0153 0.1616 -0.0359 0.079 Uiso 1 1 calc R
N200 N 0.61644(12) 0.17932(6) 0.21446(11) 0.0310(3) Uani 1 1 d .
C200 C 0.2393(2) 0.24955(11) 0.1712(3) 0.0725(9) Uani 1 1 d .
H20D H 0.2491 0.2209 0.1361 0.109 Uiso 1 1 calc R
H20E H 0.3008 0.2663 0.2131 0.109 Uiso 1 1 calc R
H20F H 0.1958 0.2761 0.1274 0.109 Uiso 1 1 calc R
C201 C 0.17067(19) 0.27875(10) 0.3070(2) 0.0585(7) Uani 1 1 d .
H20G H 0.1394 0.2664 0.3423 0.088 Uiso 1 1 calc R
H20H H 0.1311 0.3061 0.2622 0.088 Uiso 1 1 calc R
H20I H 0.2334 0.2937 0.3504 0.088 Uiso 1 1 calc R
C202 C 0.27616(17) 0.17718(10) 0.33467(19) 0.0550(6) Uani 1 1 d .
H20J H 0.2525 0.1661 0.3773 0.082 Uiso 1 1 calc R
H20K H 0.3366 0.1964 0.3700 0.082 Uiso 1 1 calc R
H20L H 0.2865 0.1458 0.3053 0.082 Uiso 1 1 calc R
C300 C 0.77515(17) 0.15797(9) 0.40379(16) 0.0483(5) Uani 1 1 d .
H30D H 0.8054 0.1323 0.3813 0.072 Uiso 1 1 calc R
H30E H 0.7308 0.1395 0.4193 0.072 Uiso 1 1 calc R
H30F H 0.8244 0.1758 0.4598 0.072 Uiso 1 1 calc R
C301 C 0.6647(2) 0.26070(10) 0.36301(19) 0.0584(7) Uani 1 1 d .
H30G H 0.6547 0.2941 0.3286 0.088 Uiso 1 1 calc R
H30H H 0.7126 0.2661 0.4288 0.088 Uiso 1 1 calc R
H30I H 0.6044 0.2492 0.3591 0.088 Uiso 1 1 calc R
C302 C 0.79813(18) 0.24013(10) 0.2833(2) 0.0582(7) Uani 1 1 d .
H30J H 0.8318 0.2126 0.2684 0.087 Uiso 1 1 calc R
H30K H 0.8442 0.2604 0.3380 0.087 Uiso 1 1 calc R
H30L H 0.7654 0.2641 0.2297 0.087 Uiso 1 1 calc R
C400 C 0.5592(2) 0.18877(12) 0.01492(18) 0.0628(7) Uani 1 1 d .
H40D H 0.5573 0.1500 0.0103 0.094 Uiso 1 1 calc R
H40E H 0.6221 0.2015 0.0271 0.094 Uiso 1 1 calc R
H40F H 0.5097 0.2039 -0.0440 0.094 Uiso 1 1 calc R
C401 C 0.41269(18) 0.19137(12) 0.0825(2) 0.0615(7) Uani 1 1 d .
H40G H 0.3954 0.2092 0.1255 0.092 Uiso 1 1 calc R
H40H H 0.4083 0.1529 0.0879 0.092 Uiso 1 1 calc R
H40I H 0.3688 0.2025 0.0181 0.092 Uiso 1 1 calc R
C402 C 0.5435(2) 0.28390(10) 0.1173(2) 0.0640(7) Uani 1 1 d .
H40J H 0.5270 0.2968 0.1643 0.096 Uiso 1 1 calc R
H40K H 0.4982 0.2984 0.0558 0.096 Uiso 1 1 calc R
H40L H 0.6084 0.2953 0.1341 0.096 Uiso 1 1 calc R

loop_
_atom_site_aniso_label
_atom_site_aniso_U_11
_atom_site_aniso_U_22
_atom_site_aniso_U_33
_atom_site_aniso_U_23
_atom_site_aniso_U_13
_atom_site_aniso_U_12
Cd1 0.02861(7) 0.02134(7) 0.02671(7) 0.00117(5) 0.01440(5) -0.00036(5)
Si1 0.0431(3) 0.0349(3) 0.0330(3) 0.0092(2) 0.0194(2) 0.0131(2)
N1 0.0368(9) 0.0280(8) 0.0318(8) -0.0016(6) 0.0205(7) -0.0040(7)
C1 0.0385(10) 0.0293(9) 0.0306(9) 0.0020(7) 0.0193(8) 0.0015(8)
C2 0.0425(11) 0.0260(9) 0.0333(10) 0.0007(7) 0.0238(9) 0.0001(8)
Cd2 0.02754(7) 0.02403(7) 0.02435(7) 0.00112(5) 0.01195(5) 0.00248(5)
Si2 0.0394(3) 0.0272(3) 0.0530(4) -0.0089(2) 0.0232(3) -0.0009(2)
N2 0.0294(8) 0.0325(8) 0.0270(8) -0.0023(6) 0.0147(7) -0.0034(6)
Si3 0.0340(3) 0.0266(3) 0.0385(3) -0.0047(2) 0.0107(2) -0.0014(2)
N3 0.0330(8) 0.0252(7) 0.0281(8) 0.0023(6) 0.0142(7) 0.0061(6)
Si4 0.0356(3) 0.0271(3) 0.0319(3) 0.0052(2) 0.0148(2) 0.0017(2)
N4 0.0274(8) 0.0271(7) 0.0291(8) 0.0003(6) 0.0145(6) 0.0038(6)
N5 0.0380(9) 0.0320(8) 0.0253(8) 0.0043(6) 0.0164(7) 0.0040(7)
N6 0.0341(8) 0.0325(8) 0.0253(8) 0.0008(6) 0.0156(7) 0.0043(7)
N7 0.0402(9) 0.0259(8) 0.0332(8) 0.0040(6) 0.0221(7) 0.0077(7)
N8 0.0295(8) 0.0288(8) 0.0350(8) 0.0038(6) 0.0193(7) 0.0035(6)
N9 0.0385(9) 0.0268(7) 0.0299(8) 0.0035(6) 0.0221(7) 0.0000(6)
N10 0.0330(8) 0.0270(7) 0.0263(7) 0.0023(6) 0.0178(7) 0.0024(6)
C10 0.0738(18) 0.0332(11) 0.0696(17) -0.0081(11) 0.0471(15) -0.0133(11)
N11 0.0411(9) 0.0247(7) 0.0330(8) -0.0034(6) 0.0235(7) -0.0071(7)
C11 0.0477(12) 0.0352(10) 0.0475(12) -0.0117(9) 0.0326(11) -0.0125(9)
N12 0.0326(8) 0.0268(7) 0.0287(8) -0.0021(6) 0.0186(7) -0.0044(6)
C12 0.0413(12) 0.0483(12) 0.0446(12) -0.0182(10) 0.0239(10) -0.0172(10)
C13 0.0291(9) 0.0468(11) 0.0312(10) -0.0104(9) 0.0165(8) -0.0078(8)
C14 0.0357(11) 0.0605(14) 0.0279(10) -0.0061(10) 0.0098(9) -0.0038(10)
C20 0.0562(14) 0.0326(11) 0.0486(13) 0.0043(10) 0.0157(11) 0.0159(10)
C21 0.0383(11) 0.0331(10) 0.0283(9) -0.0021(8) 0.0104(8) 0.0098(8)
C22 0.0284(9) 0.0447(11) 0.0320(10) -0.0066(8) 0.0110(8) 0.0103(8)
C23 0.0262(9) 0.0401(10) 0.0260(9) -0.0066(8) 0.0109(7) 0.0010(8)
C24 0.0332(10) 0.0526(13) 0.0414(11) -0.0042(10) 0.0215(9) -0.0039(9)
C30 0.090(2) 0.0600(16) 0.0507(15) 0.0251(13) 0.0435(15) 0.0149(15)
C31 0.0477(12) 0.0517(13) 0.0300(10) 0.0109(9) 0.0212(9) 0.0061(10)
C32 0.0517(13) 0.0631(14) 0.0278(10) 0.0026(10) 0.0234(10) 0.0076(11)
C33 0.0349(10) 0.0473(12) 0.0279(9) -0.0045(8) 0.0156(8) 0.0052(9)
C34 0.0632(15) 0.0512(14) 0.0441(13) -0.0105(11) 0.0302(12) 0.0091(12)
C40 0.0774(19) 0.0362(12) 0.0670(17) 0.0081(12) 0.0328(15) 0.0257(12)
C41 0.0501(12) 0.0393(11) 0.0319(10) 0.0035(8) 0.0182(9) 0.0190(10)
C42 0.0362(11) 0.0583(14) 0.0404(11) -0.0006(10) 0.0194(10) 0.0193(10)
C43 0.0295(10) 0.0512(12) 0.0326(10) -0.0009(9) 0.0170(8) 0.0049(9)
C44 0.0389(12) 0.0749(18) 0.0643(16) -0.0046(14) 0.0343(12) -0.0091(12)
C50 0.0720(16) 0.0437(12) 0.0475(13) 0.0146(10) 0.0381(13) 0.0015(11)
C51 0.0395(11) 0.0388(10) 0.0299(9) 0.0050(8) 0.0205(9) -0.0026(8)
C52 0.0393(11) 0.0481(12) 0.0265(9) 0.0017(8) 0.0203(9) -0.0025(9)
C53 0.0295(9) 0.0376(10) 0.0283(9) -0.0037(8) 0.0153(8) -0.0006(8)
C54 0.0493(12) 0.0441(12) 0.0366(11) -0.0055(9) 0.0239(10) 0.0080(10)
C60 0.091(2) 0.0335(11) 0.0632(16) -0.0158(11) 0.0537(16) -0.0262(12)
C61 0.0525(13) 0.0352(10) 0.0431(12) -0.0142(9) 0.0341(11) -0.0176(9)
C62 0.0428(12) 0.0471(12) 0.0408(11) -0.0197(10) 0.0252(10) -0.0188(10)
C63 0.0317(10) 0.0413(10) 0.0300(9) -0.0093(8) 0.0191(8) -0.0060(8)
C64 0.0363(11) 0.0529(13) 0.0286(10) -0.0050(9) 0.0118(9) -0.0037(9)
N100 0.0382(9) 0.0220(7) 0.0367(9) 0.0032(6) 0.0169(7) 0.0052(6)
C100 0.0402(13) 0.0835(19) 0.0508(14) 0.0093(13) 0.0249(11) 0.0145(13)
C101 0.095(2) 0.0439(14) 0.0547(16) 0.0129(12) 0.0225(16) 0.0343(15)
C102 0.0626(15) 0.0612(15) 0.0364(12) 0.0102(11) 0.0261(11) 0.0075(12)
N200 0.0365(8) 0.0204(7) 0.0316(8) 0.0013(6) 0.0130(7) -0.0022(6)
C200 0.081(2) 0.0517(15) 0.115(3) -0.0123(16) 0.071(2) -0.0168(14)
C201 0.0566(15) 0.0412(13) 0.0724(18) -0.0225(12) 0.0271(14) -0.0006(11)
C202 0.0387(12) 0.0459(13) 0.0600(15) -0.0200(12) 0.0079(11) 0.0013(10)
C300 0.0392(12) 0.0452(13) 0.0408(12) -0.0001(10) 0.0039(10) 0.0002(10)
C301 0.0580(15) 0.0480(14) 0.0530(15) -0.0191(12) 0.0142(12) 0.0036(12)
C302 0.0432(13) 0.0427(13) 0.0817(19) -0.0008(13) 0.0250(13) -0.0098(11)
C400 0.0775(19) 0.0752(19) 0.0415(13) 0.0096(13) 0.0335(13) 0.0110(15)
C401 0.0386(13) 0.0649(17) 0.0738(18) 0.0171(14) 0.0217(13) 0.0099(12)
C402 0.0789(19) 0.0339(12) 0.0582(16) 0.0133(11) 0.0166(14) 0.0056(12)

loop_
_atom_type_symbol
_atom_type_description
_atom_type_scat_dispersion_real
_atom_type_scat_dispersion_imag
_atom_type_scat_source
C C 0.0033 0.0016 'International Tables Vol C Tables 4.2.6.8 and 6.1.1.4'
H H 0.0000 0.0000 'International Tables Vol C Tables 4.2.6.8 and 6.1.1.4'
N N 0.0061 0.0033 'International Tables Vol C Tables 4.2.6.8 and 6.1.1.4'
Cd Cd -0.8075 1.2024 'International Tables Vol C Tables 4.2.6.8 and 6.1.1.4'
Si Si 0.0817 0.0704 'International Tables Vol C Tables 4.2.6.8 and 6.1.1.4'

loop_
_geom_angle_atom_site_label_1
_geom_angle_atom_site_label_2
_geom_angle_atom_site_label_3
_geom_angle
N200 Cd1 N8 126.11(6)
N200 Cd1 N10 119.92(6)
N8 Cd1 N10 86.61(6)
N200 Cd1 N12 141.41(6)
N8 Cd1 N12 81.62(6)
N10 Cd1 N12 83.94(6)
N100 Si1 C100 109.98(10)
N100 Si1 C102 110.95(10)
C100 Si1 C102 108.59(13)
N100 Si1 C101 113.23(11)
C100 Si1 C101 106.10(15)
C102 Si1 C101 107.77(13)
C11 N1 N2 109.59(17)
C11 N1 C1 125.27(17)
N2 N1 C1 124.75(15)
N1 C1 N5 110.71(16)
N1 C1 N3 109.60(15)
N5 C1 N3 111.09(16)
N7 C2 N9 110.84(16)
N7 C2 N11 110.10(15)
N9 C2 N11 110.61(16)
N100 Cd2 N6 114.99(6)
N100 Cd2 N4 131.75(6)
N6 Cd2 N4 85.14(6)
N100 Cd2 N2 139.87(6)
N6 Cd2 N2 85.33(6)
N4 Cd2 N2 81.49(6)
N100 Si2 C202 110.42(10)
N100 Si2 C200 112.02(13)
C202 Si2 C200 108.81(15)
N100 Si2 C201 113.51(10)
C202 Si2 C201 105.29(12)
C200 Si2 C201 106.45(13)
C13 N2 N1 106.23(16)
C13 N2 Cd2 141.09(14)
N1 N2 Cd2 112.66(11)
N200 Si3 C300 110.86(10)
N200 Si3 C302 112.64(11)
C300 Si3 C302 106.19(12)
N200 Si3 C301 112.12(10)
C300 Si3 C301 107.12(12)
C302 Si3 C301 107.57(13)
C21 N3 N4 109.31(15)
C21 N3 C1 126.54(16)
N4 N3 C1 124.00(14)
N200 Si4 C401 110.08(11)
N200 Si4 C400 110.39(11)
C401 Si4 C400 108.84(14)
N200 Si4 C402 114.20(11)
C401 Si4 C402 106.59(14)
C400 Si4 C402 106.52(14)
C23 N4 N3 106.27(15)
C23 N4 Cd2 139.94(13)
N3 N4 Cd2 113.70(10)
C31 N5 N6 109.64(16)
C31 N5 C1 126.49(17)
N6 N5 C1 123.84(14)
C33 N6 N5 106.81(15)
C33 N6 Cd2 139.08(14)
N5 N6 Cd2 114.10(10)
C41 N7 N8 109.50(16)
C41 N7 C2 126.60(17)
N8 N7 C2 123.75(14)
C43 N8 N7 106.56(16)
C43 N8 Cd1 139.04(14)
N7 N8 Cd1 113.87(11)
C51 N9 N10 110.10(15)
C51 N9 C2 126.27(16)
N10 N9 C2 123.56(14)
C53 N10 N9 106.38(14)
C53 N10 Cd1 139.09(13)
N9 N10 Cd1 112.98(10)
C11 C10 H10A 109.5
C11 C10 H10B 109.5
H10A C10 H10B 109.5
C11 C10 H10C 109.5
H10A C10 H10C 109.5
H10B C10 H10C 109.5
C61 N11 N12 109.51(17)
C61 N11 C2 125.39(17)
N12 N11 C2 124.90(15)
N1 C11 C12 107.25(19)
N1 C11 C10 122.5(2)
C12 C11 C10 130.2(2)
C63 N12 N11 106.01(15)
C63 N12 Cd1 141.76(13)
N11 N12 Cd1 111.43(11)
C11 C12 C13 106.88(18)
C11 C12 H12A 126.6
C13 C12 H12A 126.6
N2 C13 C12 110.04(19)
N2 C13 C14 121.41(19)
C12 C13 C14 128.53(19)
C13 C14 H14A 109.5
C13 C14 H14B 109.5
H14A C14 H14B 109.5
C13 C14 H14C 109.5
H14A C14 H14C 109.5
H14B C14 H14C 109.5
C21 C20 H20A 109.5
C21 C20 H20B 109.5
H20A C20 H20B 109.5
C21 C20 H20C 109.5
H20A C20 H20C 109.5
H20B C20 H20C 109.5
N3 C21 C22 107.96(17)
N3 C21 C20 121.6(2)
C22 C21 C20 130.39(19)
C21 C22 C23 106.38(17)
C21 C22 H22A 126.8
C23 C22 H22A 126.8
N4 C23 C22 110.06(18)
N4 C23 C24 120.85(18)
C22 C23 C24 129.03(18)
C23 C24 H24A 109.5
C23 C24 H24B 109.5
H24A C24 H24B 109.5
C23 C24 H24C 109.5
H24A C24 H24C 109.5
H24B C24 H24C 109.5
C31 C30 H30A 109.5
C31 C30 H30B 109.5
H30A C30 H30B 109.5
C31 C30 H30C 109.5
H30A C30 H30C 109.5
H30B C30 H30C 109.5
N5 C31 C32 107.13(19)
N5 C31 C30 122.9(2)
C32 C31 C30 130.0(2)
C31 C32 C33 106.63(18)
C31 C32 H32A 126.7
C33 C32 H32A 126.7
N6 C33 C32 109.78(18)
N6 C33 C34 120.92(19)
C32 C33 C34 129.29(19)
C33 C34 H34A 109.5
C33 C34 H34B 109.5
H34A C34 H34B 109.5
C33 C34 H34C 109.5
H34A C34 H34C 109.5
H34B C34 H34C 109.5
C41 C40 H40A 109.5
C41 C40 H40B 109.5
H40A C40 H40B 109.5
C41 C40 H40C 109.5
H40A C40 H40C 109.5
H40B C40 H40C 109.5
N7 C41 C42 107.63(19)
N7 C41 C40 121.7(2)
C42 C41 C40 130.6(2)
C41 C42 C43 106.44(18)
C41 C42 H42A 126.8
C43 C42 H42A 126.8
N8 C43 C42 109.87(19)
N8 C43 C44 120.7(2)
C42 C43 C44 129.5(2)
C43 C44 H44A 109.5
C43 C44 H44B 109.5
H44A C44 H44B 109.5
C43 C44 H44C 109.5
H44A C44 H44C 109.5
H44B C44 H44C 109.5
C51 C50 H50A 109.5
C51 C50 H50B 109.5
H50A C50 H50B 109.5
C51 C50 H50C 109.5
H50A C50 H50C 109.5
H50B C50 H50C 109.5
N9 C51 C52 107.16(17)
N9 C51 C50 122.88(18)
C52 C51 C50 129.95(18)
C51 C52 C53 106.49(16)
C51 C52 H52A 126.8
C53 C52 H52A 126.8
N10 C53 C52 109.87(17)
N10 C53 C54 120.95(17)
C52 C53 C54 129.18(17)
C53 C54 H54A 109.5
C53 C54 H54B 109.5
H54A C54 H54B 109.5
C53 C54 H54C 109.5
H54A C54 H54C 109.5
H54B C54 H54C 109.5
C61 C60 H60A 109.5
C61 C60 H60B 109.5
H60A C60 H60B 109.5
C61 C60 H60C 109.5
H60A C60 H60C 109.5
H60B C60 H60C 109.5
N11 C61 C62 107.85(18)
N11 C61 C60 121.8(2)
C62 C61 C60 130.3(2)
C61 C62 C63 106.54(18)
C61 C62 H62A 126.7
C63 C62 H62A 126.7
N12 C63 C62 110.09(19)
N12 C63 C64 122.22(18)
C62 C63 C64 127.68(19)
C63 C64 H64A 109.5
C63 C64 H64B 109.5
H64A C64 H64B 109.5
C63 C64 H64C 109.5
H64A C64 H64C 109.5
H64B C64 H64C 109.5
Si1 N100 Si2 127.46(10)
Si1 N100 Cd2 116.10(9)
Si2 N100 Cd2 116.15(9)
Si1 C100 H10D 109.5
Si1 C100 H10E 109.5
H10D C100 H10E 109.5
Si1 C100 H10F 109.5
H10D C100 H10F 109.5
H10E C100 H10F 109.5
Si1 C101 H10G 109.5
Si1 C101 H10H 109.5
H10G C101 H10H 109.5
Si1 C101 H10I 109.5
H10G C101 H10I 109.5
H10H C101 H10I 109.5
Si1 C102 H10J 109.5
Si1 C102 H10K 109.5
H10J C102 H10K 109.5
Si1 C102 H10L 109.5
H10J C102 H10L 109.5
H10K C102 H10L 109.5
Si4 N200 Si3 127.17(10)
Si4 N200 Cd1 115.03(8)
Si3 N200 Cd1 117.79(8)
Si2 C200 H20D 109.5
Si2 C200 H20E 109.5
H20D C200 H20E 109.5
Si2 C200 H20F 109.5
H20D C200 H20F 109.5
H20E C200 H20F 109.5
Si2 C201 H20G 109.5
Si2 C201 H20H 109.5
H20G C201 H20H 109.5
Si2 C201 H20I 109.5
H20G C201 H20I 109.5
H20H C201 H20I 109.5
Si2 C202 H20J 109.5
Si2 C202 H20K 109.5
H20J C202 H20K 109.5
Si2 C202 H20L 109.5
H20J C202 H20L 109.5
H20K C202 H20L 109.5
Si3 C300 H30D 109.5
Si3 C300 H30E 109.5
H30D C300 H30E 109.5
Si3 C300 H30F 109.5
H30D C300 H30F 109.5
H30E C300 H30F 109.5
Si3 C301 H30G 109.5
Si3 C301 H30H 109.5
H30G C301 H30H 109.5
Si3 C301 H30I 109.5
H30G C301 H30I 109.5
H30H C301 H30I 109.5
Si3 C302 H30J 109.5
Si3 C302 H30K 109.5
H30J C302 H30K 109.5
Si3 C302 H30L 109.5
H30J C302 H30L 109.5
H30K C302 H30L 109.5
Si4 C400 H40D 109.5
Si4 C400 H40E 109.5
H40D C400 H40E 109.5
Si4 C400 H40F 109.5
H40D C400 H40F 109.5
H40E C400 H40F 109.5
Si4 C401 H40G 109.5
Si4 C401 H40H 109.5
H40G C401 H40H 109.5
Si4 C401 H40I 109.5
H40G C401 H40I 109.5
H40H C401 H40I 109.5
Si4 C402 H40J 109.5
Si4 C402 H40K 109.5
H40J C402 H40K 109.5
Si4 C402 H40L 109.5
H40J C402 H40L 109.5
H40K C402 H40L 109.5

loop_
_geom_bond_atom_site_label_1
_geom_bond_atom_site_label_2
_geom_bond_distance
Cd1 N200 2.1039(15)
Cd1 N8 2.2562(16)
Cd1 N10 2.2750(15)
Cd1 N12 2.2816(16)
Si1 N100 1.7028(18)
Si1 C100 1.872(3)
Si1 C102 1.874(2)
Si1 C101 1.877(3)
N1 C11 1.358(3)
N1 N2 1.393(2)
N1 C1 1.445(3)
C1 N5 1.446(2)
C1 N3 1.446(2)
C2 N7 1.444(2)
C2 N9 1.444(2)
C2 N11 1.446(3)
Cd2 N100 2.1034(16)
Cd2 N6 2.2606(15)
Cd2 N4 2.2621(15)
Cd2 N2 2.2700(16)
Si2 N100 1.7058(19)
Si2 C202 1.870(3)
Si2 C200 1.874(3)
Si2 C201 1.876(2)
N2 C13 1.334(3)
Si3 N200 1.7035(18)
Si3 C300 1.872(2)
Si3 C302 1.878(3)
Si3 C301 1.884(2)
N3 C21 1.359(2)
N3 N4 1.391(2)
Si4 N200 1.7016(18)
Si4 C401 1.864(3)
Si4 C400 1.871(3)
Si4 C402 1.876(2)
N4 C23 1.336(2)
N5 C31 1.358(2)
N5 N6 1.383(2)
N6 C33 1.331(2)
N7 C41 1.356(2)
N7 N8 1.387(2)
N8 C43 1.331(2)
N9 C51 1.358(2)
N9 N10 1.380(2)
N10 C53 1.336(2)
C10 C11 1.490(3)
C10 H10A 0.9800
C10 H10B 0.9800
C10 H10C 0.9800
N11 C61 1.353(3)
N11 N12 1.397(2)
C11 C12 1.374(3)
N12 C63 1.335(3)
C12 C13 1.391(3)
C12 H12A 0.9500
C13 C14 1.493(3)
C14 H14A 0.9800
C14 H14B 0.9800
C14 H14C 0.9800
C20 C21 1.496(3)
C20 H20A 0.9800
C20 H20B 0.9800
C20 H20C 0.9800
C21 C22 1.369(3)
C22 C23 1.398(3)
C22 H22A 0.9500
C23 C24 1.495(3)
C24 H24A 0.9800
C24 H24B 0.9800
C24 H24C 0.9800
C30 C31 1.492(3)
C30 H30A 0.9800
C30 H30B 0.9800
C30 H30C 0.9800
C31 C32 1.379(3)
C32 C33 1.395(3)
C32 H32A 0.9500
C33 C34 1.496(3)
C34 H34A 0.9800
C34 H34B 0.9800
C34 H34C 0.9800
C40 C41 1.493(3)
C40 H40A 0.9800
C40 H40B 0.9800
C40 H40C 0.9800
C41 C42 1.371(3)
C42 C43 1.398(3)
C42 H42A 0.9500
C43 C44 1.489(3)
C44 H44A 0.9800
C44 H44B 0.9800
C44 H44C 0.9800
C50 C51 1.488(3)
C50 H50A 0.9800
C50 H50B 0.9800
C50 H50C 0.9800
C51 C52 1.376(3)
C52 C53 1.399(3)
C52 H52A 0.9500
C53 C54 1.497(3)
C54 H54A 0.9800
C54 H54B 0.9800
C54 H54C 0.9800
C60 C61 1.493(3)
C60 H60A 0.9800
C60 H60B 0.9800
C60 H60C 0.9800
C61 C62 1.370(3)
C62 C63 1.397(3)
C62 H62A 0.9500
C63 C64 1.487(3)
C64 H64A 0.9800
C64 H64B 0.9800
C64 H64C 0.9800
C100 H10D 0.9800
C100 H10E 0.9800
C100 H10F 0.9800
C101 H10G 0.9800
C101 H10H 0.9800
C101 H10I 0.9800
C102 H10J 0.9800
C102 H10K 0.9800
C102 H10L 0.9800
C200 H20D 0.9800
C200 H20E 0.9800
C200 H20F 0.9800
C201 H20G 0.9800
C201 H20H 0.9800
C201 H20I 0.9800
C202 H20J 0.9800
C202 H20K 0.9800
C202 H20L 0.9800
C300 H30D 0.9800
C300 H30E 0.9800
C300 H30F 0.9800
C301 H30G 0.9800
C301 H30H 0.9800
C301 H30I 0.9800
C302 H30J 0.9800
C302 H30K 0.9800
C302 H30L 0.9800
C400 H40D 0.9800
C400 H40E 0.9800
C400 H40F 0.9800
C401 H40G 0.9800
C401 H40H 0.9800
C401 H40I 0.9800
C402 H40J 0.9800
C402 H40K 0.9800
C402 H40L 0.9800

loop_
_geom_torsion_atom_site_label_1
_geom_torsion_atom_site_label_2
_geom_torsion_atom_site_label_3
_geom_torsion_atom_site_label_4
_geom_torsion
C11 N1 C1 N5 -121.34(19)
N2 N1 C1 N5 66.6(2)
C11 N1 C1 N3 115.78(19)
N2 N1 C1 N3 -56.2(2)
C11 N1 N2 C13 -0.12(19)
C1 N1 N2 C13 172.97(16)
C11 N1 N2 Cd2 178.79(12)
C1 N1 N2 Cd2 -8.1(2)
N100 Cd2 N2 C13 17.4(2)
N6 Cd2 N2 C13 141.5(2)
N4 Cd2 N2 C13 -132.7(2)
N100 Cd2 N2 N1 -160.92(10)
N6 Cd2 N2 N1 -36.81(11)
N4 Cd2 N2 N1 48.96(11)
N1 C1 N3 C21 -114.3(2)
N5 C1 N3 C21 123.09(19)
N1 C1 N3 N4 60.9(2)
N5 C1 N3 N4 -61.7(2)
C21 N3 N4 C23 -0.6(2)
C1 N3 N4 C23 -176.46(16)
C21 N3 N4 Cd2 176.88(12)
C1 N3 N4 Cd2 1.0(2)
N100 Cd2 N4 C23 -24.1(2)
N6 Cd2 N4 C23 -143.6(2)
N2 Cd2 N4 C23 130.4(2)
N100 Cd2 N4 N3 159.71(11)
N6 Cd2 N4 N3 40.21(12)
N2 Cd2 N4 N3 -45.78(12)
N1 C1 N5 C31 119.0(2)
N3 C1 N5 C31 -118.9(2)
N1 C1 N5 N6 -58.8(2)
N3 C1 N5 N6 63.3(2)
C31 N5 N6 C33 -0.3(2)
C1 N5 N6 C33 177.85(18)
C31 N5 N6 Cd2 178.67(13)
C1 N5 N6 Cd2 -3.2(2)
N100 Cd2 N6 C33 4.9(2)
N4 Cd2 N6 C33 139.1(2)
N2 Cd2 N6 C33 -139.0(2)
N100 Cd2 N6 N5 -173.55(12)
N4 Cd2 N6 N5 -39.31(12)
N2 Cd2 N6 N5 42.52(12)
N9 C2 N7 C41 125.6(2)
N11 C2 N7 C41 -111.7(2)
N9 C2 N7 N8 -59.2(2)
N11 C2 N7 N8 63.5(2)
C41 N7 N8 C43 -0.5(2)
C2 N7 N8 C43 -176.37(17)
C41 N7 N8 Cd1 172.76(13)
C2 N7 N8 Cd1 -3.1(2)
N200 Cd1 N8 C43 -24.4(2)
N10 Cd1 N8 C43 -149.6(2)
N12 Cd1 N8 C43 126.1(2)
N200 Cd1 N8 N7 165.43(11)
N10 Cd1 N8 N7 40.31(12)
N12 Cd1 N8 N7 -44.06(12)
N7 C2 N9 C51 -111.7(2)
N11 C2 N9 C51 125.92(19)
N7 C2 N9 N10 71.7(2)
N11 C2 N9 N10 -50.7(2)
C51 N9 N10 C53 -0.9(2)
C2 N9 N10 C53 176.26(17)
C51 N9 N10 Cd1 167.73(13)
C2 N9 N10 Cd1 -15.1(2)
N200 Cd1 N10 C53 1.2(2)
N8 Cd1 N10 C53 131.5(2)
N12 Cd1 N10 C53 -146.6(2)
N200 Cd1 N10 N9 -162.00(11)
N8 Cd1 N10 N9 -31.68(12)
N12 Cd1 N10 N9 50.24(12)
N7 C2 N11 C61 122.05(18)
N9 C2 N11 C61 -115.11(19)
N7 C2 N11 N12 -52.2(2)
N9 C2 N11 N12 70.6(2)
N2 N1 C11 C12 -0.4(2)
C1 N1 C11 C12 -173.46(17)
N2 N1 C11 C10 178.91(18)
C1 N1 C11 C10 5.9(3)
C61 N11 N12 C63 -0.70(19)
C2 N11 N12 C63 174.36(16)
C61 N11 N12 Cd1 171.38(12)
C2 N11 N12 Cd1 -13.6(2)
N200 Cd1 N12 C63 -0.5(2)
N8 Cd1 N12 C63 -140.9(2)
N10 Cd1 N12 C63 131.6(2)
N200 Cd1 N12 N11 -168.15(10)
N8 Cd1 N12 N11 51.46(11)
N10 Cd1 N12 N11 -35.99(11)
N1 C11 C12 C13 0.8(2)
C10 C11 C12 C13 -178.5(2)
N1 N2 C13 C12 0.6(2)
Cd2 N2 C13 C12 -177.79(15)
N1 N2 C13 C14 -177.96(17)
Cd2 N2 C13 C14 3.6(3)
C11 C12 C13 N2 -0.9(2)
C11 C12 C13 C14 177.6(2)
N4 N3 C21 C22 1.2(2)
C1 N3 C21 C22 177.00(17)
N4 N3 C21 C20 -175.75(18)
C1 N3 C21 C20 0.0(3)
N3 C21 C22 C23 -1.4(2)
C20 C21 C22 C23 175.2(2)
N3 N4 C23 C22 -0.3(2)
Cd2 N4 C23 C22 -176.69(14)
N3 N4 C23 C24 177.01(17)
Cd2 N4 C23 C24 0.6(3)
C21 C22 C23 N4 1.1(2)
C21 C22 C23 C24 -176.0(2)
N6 N5 C31 C32 0.7(2)
C1 N5 C31 C32 -177.33(19)
N6 N5 C31 C30 -177.7(2)
C1 N5 C31 C30 4.2(4)
N5 C31 C32 C33 -0.9(3)
C30 C31 C32 C33 177.4(3)
N5 N6 C33 C32 -0.3(2)
Cd2 N6 C33 C32 -178.82(16)
N5 N6 C33 C34 -179.08(19)
Cd2 N6 C33 C34 2.4(3)
C31 C32 C33 N6 0.7(3)
C31 C32 C33 C34 179.4(2)
N8 N7 C41 C42 0.9(2)
C2 N7 C41 C42 176.63(18)
N8 N7 C41 C40 -177.1(2)
C2 N7 C41 C40 -1.4(3)
N7 C41 C42 C43 -0.9(2)
C40 C41 C42 C43 176.9(2)
N7 N8 C43 C42 -0.1(2)
Cd1 N8 C43 C42 -170.69(16)
N7 N8 C43 C44 178.29(19)
Cd1 N8 C43 C44 7.7(3)
C41 C42 C43 N8 0.7(2)
C41 C42 C43 C44 -177.5(2)
N10 N9 C51 C52 0.7(2)
C2 N9 C51 C52 -176.32(18)
N10 N9 C51 C50 -178.0(2)
C2 N9 C51 C50 4.9(3)
N9 C51 C52 C53 -0.3(2)
C50 C51 C52 C53 178.3(2)
N9 N10 C53 C52 0.7(2)
Cd1 N10 C53 C52 -163.18(15)
N9 N10 C53 C54 -178.64(17)
Cd1 N10 C53 C54 17.5(3)
C51 C52 C53 N10 -0.3(2)
C51 C52 C53 C54 179.0(2)
N12 N11 C61 C62 0.4(2)
C2 N11 C61 C62 -174.66(17)
N12 N11 C61 C60 -179.65(18)
C2 N11 C61 C60 5.3(3)
N11 C61 C62 C63 0.1(2)
C60 C61 C62 C63 -179.9(2)
N11 N12 C63 C62 0.7(2)
Cd1 N12 C63 C62 -167.29(15)
N11 N12 C63 C64 -178.19(16)
Cd1 N12 C63 C64 13.8(3)
C61 C62 C63 N12 -0.5(2)
C61 C62 C63 C64 178.33(19)
C100 Si1 N100 Si2 -142.99(14)
C102 Si1 N100 Si2 96.84(15)
C101 Si1 N100 Si2 -24.49(18)
C100 Si1 N100 Cd2 43.44(13)
C102 Si1 N100 Cd2 -76.73(13)
C101 Si1 N100 Cd2 161.94(13)
C202 Si2 N100 Si1 176.67(13)
C200 Si2 N100 Si1 -61.89(16)
C201 Si2 N100 Si1 58.72(17)
C202 Si2 N100 Cd2 -9.76(14)
C200 Si2 N100 Cd2 111.68(13)
C201 Si2 N100 Cd2 -127.71(13)
N6 Cd2 N100 Si1 -111.91(9)
N4 Cd2 N100 Si1 141.19(8)
N2 Cd2 N100 Si1 2.51(15)
N6 Cd2 N100 Si2 73.77(11)
N4 Cd2 N100 Si2 -33.12(13)
N2 Cd2 N100 Si2 -171.81(7)
C401 Si4 N200 Si3 -129.47(15)
C400 Si4 N200 Si3 110.35(15)
C402 Si4 N200 Si3 -9.63(18)
C401 Si4 N200 Cd1 51.54(14)
C400 Si4 N200 Cd1 -68.64(14)
C402 Si4 N200 Cd1 171.39(12)
C300 Si3 N200 Si4 -179.59(13)
C302 Si3 N200 Si4 -60.76(16)
C301 Si3 N200 Si4 60.74(17)
C300 Si3 N200 Cd1 -0.63(14)
C302 Si3 N200 Cd1 118.21(11)
C301 Si3 N200 Cd1 -120.29(13)
N8 Cd1 N200 Si4 126.98(9)
N10 Cd1 N200 Si4 -123.43(9)
N12 Cd1 N200 Si4 -1.70(15)
N8 Cd1 N200 Si3 -52.11(12)
N10 Cd1 N200 Si3 57.48(12)
N12 Cd1 N200 Si3 179.22(7)
